data_2019763
loop_
_publ_author_name
'Sarojini, Balladka K.'
'Yathirajan, Hemmige S.'
'Hosten, Eric C.'
'Betz, Richard'
'Glidewell, Christopher'

_publ_section_title
;
 Ethyl
 (4-benzyloxyphenyl)-6-methyl-2-sulfanylidene-1,2,3,4-tetrahydropyrimidine-5-carboxylate
 and a redetermination of ethyl
 (4<i>RS</i>)-4-(4-methoxyphenyl)-6-methyl-2-sulfanylidene-1,2,3,4-tetrahydropyrimidine-5-carboxylate,
 as its 0.105-hydrate, both at 200K: subtly different hydrogen-bonded
 ribbons
;
_journal_coeditor_code SK3572
_journal_issue 1
_journal_name_full 'Acta Crystallographica Section C'
_journal_page_first
;
;
_journal_paper_doi 10.1107/S2053229614026758
_journal_volume 71
_journal_year 2015
_chemical_formula_iupac 'C21 H22 N2 O3 S'
_chemical_formula_moiety 'C21 H22 N2 O3 S'
_chemical_formula_sum 'C21 H22 N2 O3 S'
_chemical_formula_weight 382.47
_chemical_name_systematic
'Ethyl (4<i>RS</i>)-4-(4-benzyloxyphenyl)-6-methyl-2-sulfanylidene-1,2,3,4-tetrahydropyrimidine-5-carboxylate'
_space_group_crystal_system triclinic
_space_group_IT_number 2
_space_group_name_Hall '-P 1'
_space_group_name_H-M_alt 'P -1'
_symmetry_space_group_name_Hall '-P 1'
_symmetry_space_group_name_H-M 'P -1'
_atom_sites_solution_hydrogens mixed
_audit_creation_method SHELXL-2014
_cell_angle_alpha 85.567(2)
_cell_angle_beta 83.815(2)
_cell_angle_gamma 69.150(2)
_cell_formula_units_Z 4
_cell_length_a 11.0094(4)
_cell_length_b 12.7915(5)
_cell_length_c 14.5418(5)
_cell_measurement_reflns_used 9459
_cell_measurement_temperature 200(2)
_cell_measurement_theta_max 28.381
_cell_measurement_theta_min 1.410
_cell_volume 1900.96(12)
_computing_cell_refinement
;
SAINT (Bruker, 2009)
;
_computing_data_collection
;
APEX2 (Bruker, 2009)
;
_computing_data_reduction
;
SAINT (Bruker, 2009)
;
_computing_molecular_graphics
;
PLATON (Spek, 2009)
;
_computing_publication_material
;
PLATON (Spek, 2009) and SHELXL2014 (Sheldrick, 2015)
;
_computing_structure_refinement
;
SHELXL2014 (Sheldrick, 2015)
;
_computing_structure_solution
;
SHELXS97 (Sheldrick, 2008)
;
_diffrn_ambient_temperature 200(2)
_diffrn_measured_fraction_theta_full 0.999
_diffrn_measured_fraction_theta_max 0.993
_diffrn_measurement_device_type 'Bruker APEXII CCD'
_diffrn_measurement_method '\f and \w scans'
_diffrn_radiation_type MoK\a
_diffrn_radiation_wavelength 0.71073
_diffrn_reflns_av_R_equivalents 0.0198
_diffrn_reflns_limit_h_max 14
_diffrn_reflns_limit_h_min -14
_diffrn_reflns_limit_k_max 17
_diffrn_reflns_limit_k_min -17
_diffrn_reflns_limit_l_max 19
_diffrn_reflns_limit_l_min -19
_diffrn_reflns_number 33717
_diffrn_reflns_theta_full 25.242
_diffrn_reflns_theta_max 28.381
_diffrn_reflns_theta_min 2.116
_diffrn_standards_decay_% 0
_diffrn_standards_interval_count 0
_diffrn_standards_number 0
_exptl_absorpt_coefficient_mu 0.194
_exptl_absorpt_correction_T_max 0.935
_exptl_absorpt_correction_T_min 0.833
_exptl_absorpt_correction_type multi-scan
_exptl_absorpt_process_details
;
(SADABS; Sheldrick, 2003)
;
_exptl_crystal_colour colourless
_exptl_crystal_density_diffrn 1.336
_exptl_crystal_description block
_exptl_crystal_F_000 808
_exptl_crystal_size_max 0.461
_exptl_crystal_size_mid 0.451
_exptl_crystal_size_min 0.346
_refine_diff_density_max 0.552
_refine_diff_density_min -0.319
_refine_ls_extinction_method none
_refine_ls_goodness_of_fit_ref 1.042
_refine_ls_hydrogen_treatment mixed
_refine_ls_matrix_type full
_refine_ls_number_parameters 503
_refine_ls_number_reflns 9456
_refine_ls_number_restraints 0
_refine_ls_restrained_S_all 1.042
_refine_ls_R_factor_all 0.0516
_refine_ls_R_factor_gt 0.0397
_refine_ls_shift/su_max 0.001
_refine_ls_shift/su_mean 0.000
_refine_ls_structure_factor_coef Fsqd
_refine_ls_weighting_details 'w=1/[\s^2^(Fo^2^)+(0.0578P)^2^+0.7328P] where P=(Fo^2^+2Fc^2^)/3'
_refine_ls_weighting_scheme calc
_refine_ls_wR_factor_gt 0.1083
_refine_ls_wR_factor_ref 0.1178
_reflns_number_gt 7596
_reflns_number_total 9456
_reflns_threshold_expression I>2\s(I)
_cod_data_source_file sk3572sup1.cif
_cod_data_source_block I
_cod_database_code 2019763
_cod_database_fobs_code 2019763
_shelx_space_group_comment
;
The symmetry employed for this shelxl refinement is uniquely defined
by the following loop, which should always be used as a source of
symmetry information in preference to the above space-group names.
They are only intended as comments.
;
_shelx_estimated_absorpt_t_min 0.916
_shelx_estimated_absorpt_t_max 0.936
_shelxl_version_number 2.014

loop_
_space_group_symop_operation_xyz
'x, y, z'
'-x, -y, -z'

loop_
_atom_site_type_symbol
_atom_site_label
_atom_site_fract_x
_atom_site_fract_y
_atom_site_fract_z
_atom_site_U_iso_or_equiv
_atom_site_adp_type
_atom_site_calc_flag
_atom_site_occupancy
N N11 0.21431(12) 0.71459(9) 0.43348(7) 0.0238(2) Uani d 1
H H11 0.2173(16) 0.6941(14) 0.3804(12) 0.029 Uiso d 1
C C12 0.13365(12) 0.82098(10) 0.45360(8) 0.0200(2) Uani d 1
S S121 0.04251(3) 0.90348(3) 0.37186(2) 0.02719(9) Uani d 1
N N13 0.13064(11) 0.85040(9) 0.53884(7) 0.0199(2) Uani d 1
H H13 0.0773(16) 0.9155(14) 0.5548(11) 0.024 Uiso d 1
C C14 0.22348(12) 0.78615(10) 0.60637(8) 0.0189(2) Uani d 1
H H14 0.1767 0.7980 0.6697 0.023 Uiso calc 1
C C15 0.26548(12) 0.66310(10) 0.58756(8) 0.0199(2) Uani d 1
C C16 0.26515(13) 0.63180(10) 0.50101(8) 0.0216(2) Uani d 1
C C141 0.33708(12) 0.82781(10) 0.60311(8) 0.0199(2) Uani d 1
C C142 0.45216(14) 0.77920(11) 0.54866(9) 0.0265(3) Uani d 1
H H142 0.4608 0.7173 0.5131 0.032 Uiso calc 1
C C143 0.55523(14) 0.81832(12) 0.54454(10) 0.0296(3) Uani d 1
H H143 0.6335 0.7829 0.5071 0.035 Uiso calc 1
C C144 0.54337(13) 0.90929(11) 0.59525(9) 0.0251(3) Uani d 1
C C145 0.42779(14) 0.96038(11) 0.64912(10) 0.0280(3) Uani d 1
H H145 0.4181 1.0239 0.6830 0.034 Uiso calc 1
C C146 0.32672(13) 0.91929(11) 0.65367(9) 0.0252(3) Uani d 1
H H146 0.2490 0.9540 0.6919 0.030 Uiso calc 1
O O144 0.63842(10) 0.95429(8) 0.59768(8) 0.0328(2) Uani d 1
C C177 0.76374(15) 0.90049(13) 0.54925(11) 0.0345(3) Uani d 1
H H17A 0.8118 0.9533 0.5411 0.041 Uiso calc 1
H H17B 0.7511 0.8820 0.4870 0.041 Uiso calc 1
C C171 0.84438(14) 0.79534(12) 0.59897(10) 0.0289(3) Uani d 1
C C172 0.87700(16) 0.80058(13) 0.68762(11) 0.0353(3) Uani d 1
H H172 0.8465 0.8704 0.7166 0.042 Uiso calc 1
C C173 0.95335(17) 0.70546(15) 0.73430(12) 0.0421(4) Uani d 1
H H173 0.9751 0.7104 0.7949 0.051 Uiso calc 1
C C174 0.99774(16) 0.60387(15) 0.69327(13) 0.0435(4) Uani d 1
H H174 1.0492 0.5384 0.7257 0.052 Uiso calc 1
C C175 0.96750(18) 0.59740(15) 0.60544(15) 0.0491(4) Uani d 1
H H175 0.9987 0.5273 0.5768 0.059 Uiso calc 1
C C176 0.89194(17) 0.69214(15) 0.55836(12) 0.0419(4) Uani d 1
H H176 0.8722 0.6866 0.4973 0.050 Uiso calc 1
C C151 0.30497(13) 0.58793(11) 0.66841(9) 0.0228(3) Uani d 1
O O151 0.29911(11) 0.62057(8) 0.74539(6) 0.0313(2) Uani d 1
O O152 0.34668(12) 0.47914(8) 0.65164(7) 0.0381(3) Uani d 1
C C153 0.37915(19) 0.40045(13) 0.73079(10) 0.0397(4) Uani d 1
H H13A 0.3028 0.4147 0.7771 0.048 Uiso calc 1
H H13B 0.4520 0.4084 0.7606 0.048 Uiso calc 1
C C154 0.4174(3) 0.28690(15) 0.69562(13) 0.0701(7) Uani d 1
H H14A 0.4326 0.2318 0.7478 0.105 Uiso calc 1
H H14B 0.4976 0.2714 0.6542 0.105 Uiso calc 1
H H14C 0.3475 0.2822 0.6616 0.105 Uiso calc 1
C C161 0.31257(17) 0.51619(11) 0.46509(10) 0.0350(4) Uani d 1
H H16A 0.2531 0.4774 0.4902 0.053 Uiso calc 1
H H16B 0.4002 0.4746 0.4842 0.053 Uiso calc 1
H H16C 0.3155 0.5209 0.3974 0.053 Uiso calc 1
N N21 0.22339(11) 0.71506(9) -0.06713(7) 0.0220(2) Uani d 1
H H21 0.2321(16) 0.6960(13) -0.1221(12) 0.026 Uiso d 1
C C22 0.13871(12) 0.82050(10) -0.04733(8) 0.0194(2) Uani d 1
S S221 0.05673(4) 0.90568(3) -0.13169(2) 0.02650(9) Uani d 1
N N23 0.12534(11) 0.84730(9) 0.04004(7) 0.0199(2) Uani d 1
H H23 0.0713(16) 0.9119(14) 0.0548(11) 0.024 Uiso d 1
C C24 0.21315(12) 0.78351(10) 0.11050(8) 0.0184(2) Uani d 1
H H24 0.1613 0.7922 0.1721 0.022 Uiso calc 1
C C25 0.26335(12) 0.66080(10) 0.08851(8) 0.0189(2) Uani d 1
C C26 0.27199(12) 0.63140(10) 0.00015(8) 0.0201(2) Uani d 1
C C241 0.32089(12) 0.83063(10) 0.11486(8) 0.0187(2) Uani d 1
C C242 0.43286(13) 0.79839(11) 0.05446(9) 0.0228(3) Uani d 1
H H242 0.4448 0.7422 0.0118 0.027 Uiso calc 1
C C243 0.52799(13) 0.84623(11) 0.05485(9) 0.0247(3) Uani d 1
H H243 0.6037 0.8233 0.0126 0.030 Uiso calc 1
C C244 0.51157(13) 0.92773(11) 0.11736(9) 0.0230(3) Uani d 1
C C245 0.39908(14) 0.96204(11) 0.17751(9) 0.0262(3) Uani d 1
H H245 0.3866 1.0190 0.2195 0.031 Uiso calc 1
C C246 0.30527(13) 0.91367(11) 0.17641(9) 0.0245(3) Uani d 1
H H246 0.2291 0.9373 0.2182 0.029 Uiso calc 1
O O244 0.60001(10) 0.97809(8) 0.12656(7) 0.0294(2) Uani d 1
C C277 0.71754(14) 0.94740(12) 0.06555(10) 0.0307(3) Uani d 1
H H27A 0.7615 1.0019 0.0702 0.037 Uiso calc 1
H H27B 0.6944 0.9521 0.0011 0.037 Uiso calc 1
C C271 0.81097(14) 0.83195(12) 0.08616(10) 0.0289(3) Uani d 1
C C272 0.85152(16) 0.79980(14) 0.17437(11) 0.0378(3) Uani d 1
H H272 0.8195 0.8510 0.2228 0.045 Uiso calc 1
C C273 0.93913(18) 0.69246(16) 0.19196(14) 0.0485(4) Uani d 1
H H273 0.9663 0.6702 0.2525 0.058 Uiso calc 1
C C274 0.98655(17) 0.61835(15) 0.12150(16) 0.0502(5) Uani d 1
H H274 1.0454 0.5448 0.1339 0.060 Uiso calc 1
C C275 0.94917(17) 0.65027(15) 0.03352(14) 0.0461(4) Uani d 1
H H275 0.9833 0.5994 -0.0150 0.055 Uiso calc 1
C C276 0.86178(15) 0.75666(14) 0.01583(12) 0.0372(3) Uani d 1
H H276 0.8362 0.7786 -0.0451 0.045 Uiso calc 1
C C251 0.29512(13) 0.58390(10) 0.16949(8) 0.0214(2) Uani d 1
O O251 0.28022(12) 0.61566(8) 0.24779(7) 0.0362(3) Uani d 1
O O252 0.34081(11) 0.47541(8) 0.15133(6) 0.0297(2) Uani d 1
C C253 0.36861(16) 0.39552(11) 0.22972(9) 0.0305(3) Uani d 1
H H23A 0.2883 0.4053 0.2713 0.037 Uiso calc 1
H H23B 0.4345 0.4065 0.2654 0.037 Uiso calc 1
C C254 0.4194(2) 0.28144(13) 0.19146(12) 0.0538(5) Uani d 1
H H24A 0.4349 0.2249 0.2425 0.081 Uiso calc 1
H H24B 0.5013 0.2714 0.1532 0.081 Uiso calc 1
H H24C 0.3552 0.2732 0.1535 0.081 Uiso calc 1
C C261 0.32595(16) 0.51656(11) -0.03761(9) 0.0305(3) Uani d 1
H H26A 0.2606 0.4804 -0.0257 0.046 Uiso calc 1
H H26B 0.4046 0.4719 -0.0073 0.046 Uiso calc 1
H H26C 0.3480 0.5223 -0.1045 0.046 Uiso calc 1

loop_
_atom_site_aniso_label
_atom_site_aniso_U_11
_atom_site_aniso_U_22
_atom_site_aniso_U_33
_atom_site_aniso_U_12
_atom_site_aniso_U_13
_atom_site_aniso_U_23
N11 0.0324(6) 0.0195(5) 0.0140(5) -0.0017(5) -0.0027(4) -0.0028(4)
C12 0.0200(6) 0.0200(6) 0.0181(5) -0.0051(5) 0.0003(5) -0.0012(4)
S121 0.02919(19) 0.02468(17) 0.02029(16) 0.00067(13) -0.00590(13) -0.00103(12)
N13 0.0200(5) 0.0177(5) 0.0186(5) -0.0018(4) -0.0016(4) -0.0037(4)
C14 0.0217(6) 0.0171(5) 0.0159(5) -0.0038(5) -0.0021(4) -0.0019(4)
C15 0.0239(6) 0.0176(6) 0.0171(5) -0.0059(5) -0.0021(5) -0.0012(4)
C16 0.0267(6) 0.0180(6) 0.0176(6) -0.0046(5) -0.0023(5) -0.0012(4)
C141 0.0229(6) 0.0183(6) 0.0176(5) -0.0056(5) -0.0043(5) -0.0004(4)
C142 0.0274(7) 0.0264(7) 0.0265(6) -0.0094(6) 0.0000(5) -0.0091(5)
C143 0.0256(7) 0.0350(7) 0.0283(7) -0.0110(6) 0.0022(5) -0.0069(6)
C144 0.0267(7) 0.0243(6) 0.0258(6) -0.0099(5) -0.0098(5) 0.0044(5)
C145 0.0302(7) 0.0220(6) 0.0318(7) -0.0063(5) -0.0094(6) -0.0055(5)
C146 0.0239(7) 0.0224(6) 0.0269(6) -0.0033(5) -0.0046(5) -0.0074(5)
O144 0.0289(5) 0.0302(5) 0.0434(6) -0.0141(4) -0.0092(5) 0.0008(4)
C177 0.0294(8) 0.0407(8) 0.0372(8) -0.0184(7) -0.0045(6) 0.0069(6)
C171 0.0241(7) 0.0361(8) 0.0300(7) -0.0157(6) 0.0002(5) -0.0013(6)
C172 0.0347(8) 0.0354(8) 0.0344(8) -0.0092(7) -0.0037(6) -0.0067(6)
C173 0.0378(9) 0.0509(10) 0.0334(8) -0.0105(8) -0.0050(7) 0.0016(7)
C174 0.0309(8) 0.0394(9) 0.0567(11) -0.0096(7) -0.0051(7) 0.0071(8)
C175 0.0416(10) 0.0353(9) 0.0683(12) -0.0082(8) -0.0055(9) -0.0144(8)
C176 0.0398(9) 0.0480(10) 0.0404(9) -0.0159(8) -0.0042(7) -0.0130(7)
C151 0.0281(7) 0.0206(6) 0.0190(6) -0.0073(5) -0.0039(5) -0.0010(5)
O151 0.0468(6) 0.0272(5) 0.0173(4) -0.0081(5) -0.0075(4) -0.0024(4)
O152 0.0681(8) 0.0191(5) 0.0203(5) -0.0049(5) -0.0129(5) 0.0008(4)
C153 0.0618(11) 0.0275(7) 0.0221(7) -0.0051(7) -0.0121(7) 0.0040(5)
C154 0.129(2) 0.0265(9) 0.0356(9) -0.0049(11) -0.0058(11) 0.0046(7)
C161 0.0575(10) 0.0190(6) 0.0224(6) -0.0036(6) -0.0087(6) -0.0053(5)
N21 0.0288(6) 0.0192(5) 0.0145(5) -0.0037(4) -0.0024(4) -0.0022(4)
C22 0.0200(6) 0.0183(5) 0.0204(6) -0.0070(5) -0.0025(5) -0.0009(4)
S221 0.03222(19) 0.02175(16) 0.02254(16) -0.00391(13) -0.00978(13) 0.00005(12)
N23 0.0199(5) 0.0169(5) 0.0203(5) -0.0023(4) -0.0032(4) -0.0036(4)
C24 0.0199(6) 0.0184(5) 0.0156(5) -0.0049(5) -0.0012(4) -0.0026(4)
C25 0.0215(6) 0.0171(5) 0.0171(5) -0.0051(5) -0.0019(4) -0.0017(4)
C26 0.0223(6) 0.0182(6) 0.0181(5) -0.0049(5) -0.0018(5) -0.0014(4)
C241 0.0210(6) 0.0176(5) 0.0169(5) -0.0054(5) -0.0037(4) -0.0012(4)
C242 0.0246(7) 0.0240(6) 0.0205(6) -0.0081(5) -0.0015(5) -0.0065(5)
C243 0.0229(6) 0.0291(7) 0.0227(6) -0.0096(5) -0.0003(5) -0.0044(5)
C244 0.0236(6) 0.0217(6) 0.0248(6) -0.0080(5) -0.0085(5) 0.0016(5)
C245 0.0278(7) 0.0238(6) 0.0275(6) -0.0074(5) -0.0048(5) -0.0093(5)
C246 0.0243(6) 0.0260(6) 0.0220(6) -0.0065(5) -0.0001(5) -0.0084(5)
O244 0.0266(5) 0.0284(5) 0.0376(5) -0.0134(4) -0.0060(4) -0.0050(4)
C277 0.0289(7) 0.0321(7) 0.0359(8) -0.0170(6) -0.0063(6) 0.0056(6)
C271 0.0237(7) 0.0316(7) 0.0354(7) -0.0152(6) -0.0030(6) 0.0023(6)
C272 0.0345(8) 0.0405(9) 0.0372(8) -0.0120(7) -0.0065(7) 0.0042(7)
C273 0.0377(9) 0.0497(10) 0.0540(11) -0.0121(8) -0.0115(8) 0.0184(8)
C274 0.0298(9) 0.0330(8) 0.0824(14) -0.0077(7) -0.0010(9) 0.0088(9)
C275 0.0333(9) 0.0391(9) 0.0667(12) -0.0146(7) 0.0055(8) -0.0110(8)
C276 0.0305(8) 0.0418(9) 0.0429(9) -0.0168(7) -0.0018(7) -0.0048(7)
C251 0.0242(6) 0.0204(6) 0.0183(6) -0.0059(5) -0.0021(5) -0.0021(4)
O251 0.0590(7) 0.0257(5) 0.0175(5) -0.0055(5) -0.0070(5) -0.0032(4)
O252 0.0483(6) 0.0176(4) 0.0176(4) -0.0045(4) -0.0047(4) 0.0004(3)
C253 0.0440(9) 0.0230(6) 0.0195(6) -0.0061(6) -0.0040(6) 0.0035(5)
C254 0.0954(16) 0.0224(7) 0.0287(8) -0.0043(9) -0.0006(9) 0.0019(6)
C261 0.0457(9) 0.0192(6) 0.0203(6) -0.0026(6) -0.0039(6) -0.0051(5)

loop_
_atom_type_symbol
_atom_type_description
_atom_type_scat_dispersion_real
_atom_type_scat_dispersion_imag
_atom_type_scat_source
C C 0.0033 0.0016 'International Tables Vol C Tables 4.2.6.8 and 6.1.1.4'
H H 0.0000 0.0000 'International Tables Vol C Tables 4.2.6.8 and 6.1.1.4'
N N 0.0061 0.0033 'International Tables Vol C Tables 4.2.6.8 and 6.1.1.4'
O O 0.0106 0.0060 'International Tables Vol C Tables 4.2.6.8 and 6.1.1.4'
S S 0.1246 0.1234 'International Tables Vol C Tables 4.2.6.8 and 6.1.1.4'

loop_
_geom_angle_atom_site_label_1
_geom_angle_atom_site_label_2
_geom_angle_atom_site_label_3
_geom_angle
C12 N11 C16 123.20(11)
C12 N11 H11 117.7(12)
C16 N11 H11 117.2(11)
N13 C12 N11 115.96(11)
N13 C12 S121 124.37(10)
N11 C12 S121 119.64(9)
C12 N13 C14 124.61(11)
C12 N13 H13 118.4(10)
C14 N13 H13 116.6(10)
N13 C14 C15 108.45(10)
N13 C14 C141 110.70(10)
C15 C14 C141 113.20(10)
N13 C14 H14 108.1
C15 C14 H14 108.1
C141 C14 H14 108.1
C16 C15 C151 125.99(11)
C16 C15 C14 119.56(11)
C151 C15 C14 114.45(10)
C15 C16 N11 118.49(11)
C15 C16 C161 128.68(12)
N11 C16 C161 112.82(11)
C142 C141 C146 117.73(12)
C142 C141 C14 121.86(11)
C146 C141 C14 120.38(11)
C141 C142 C143 121.90(12)
C141 C142 H142 119.1
C143 C142 H142 119.1
C144 C143 C142 119.64(13)
C144 C143 H143 120.2
C142 C143 H143 120.2
O144 C144 C143 124.95(13)
O144 C144 C145 115.74(12)
C143 C144 C145 119.31(13)
C146 C145 C144 120.36(12)
C146 C145 H145 119.8
C144 C145 H145 119.8
C145 C146 C141 121.05(13)
C145 C146 H146 119.5
C141 C146 H146 119.5
C144 O144 C177 118.67(11)
O144 C177 C171 112.86(12)
O144 C177 H17A 109.0
C171 C177 H17A 109.0
O144 C177 H17B 109.0
C171 C177 H17B 109.0
H17A C177 H17B 107.8
C172 C171 C176 117.95(15)
C172 C171 C177 119.63(14)
C176 C171 C177 122.39(14)
C173 C172 C171 120.86(15)
C173 C172 H172 119.6
C171 C172 H172 119.6
C174 C173 C172 120.19(16)
C174 C173 H173 119.9
C172 C173 H173 119.9
C175 C174 C173 119.70(16)
C175 C174 H174 120.1
C173 C174 H174 120.1
C174 C175 C176 120.35(16)
C174 C175 H175 119.8
C176 C175 H175 119.8
C175 C176 C171 120.94(16)
C175 C176 H176 119.5
C171 C176 H176 119.5
O151 C151 O152 121.90(12)
O151 C151 C15 123.31(12)
O152 C151 C15 114.78(11)
C151 O152 C153 117.11(11)
O152 C153 C154 107.07(12)
O152 C153 H13A 110.3
C154 C153 H13A 110.3
O152 C153 H13B 110.3
C154 C153 H13B 110.3
H13A C153 H13B 108.6
C153 C154 H14A 109.5
C153 C154 H14B 109.5
H14A C154 H14B 109.5
C153 C154 H14C 109.5
H14A C154 H14C 109.5
H14B C154 H14C 109.5
C16 C161 H16A 109.5
C16 C161 H16B 109.5
H16A C161 H16B 109.5
C16 C161 H16C 109.5
H16A C161 H16C 109.5
H16B C161 H16C 109.5
C22 N21 C26 123.52(11)
C22 N21 H21 117.2(11)
C26 N21 H21 117.6(11)
N23 C22 N21 115.84(11)
N23 C22 S221 124.15(10)
N21 C22 S221 120.00(9)
C22 N23 C24 124.53(11)
C22 N23 H23 117.9(11)
C24 N23 H23 116.5(11)
N23 C24 C25 108.55(9)
N23 C24 C241 109.96(9)
C25 C24 C241 113.44(10)
N23 C24 H24 108.3
C25 C24 H24 108.3
C241 C24 H24 108.3
C26 C25 C251 126.04(11)
C26 C25 C24 119.65(11)
C251 C25 C24 114.28(10)
C25 C26 N21 118.57(11)
C25 C26 C261 128.47(11)
N21 C26 C261 112.94(11)
C242 C241 C246 118.11(12)
C242 C241 C24 121.55(11)
C246 C241 C24 120.20(11)
C241 C242 C243 121.58(12)
C241 C242 H242 119.2
C243 C242 H242 119.2
C244 C243 C242 119.51(12)
C244 C243 H243 120.2
C242 C243 H243 120.2
O244 C244 C243 124.95(12)
O244 C244 C245 115.44(11)
C243 C244 C245 119.60(12)
C246 C245 C244 120.25(12)
C246 C245 H245 119.9
C244 C245 H245 119.9
C245 C246 C241 120.93(12)
C245 C246 H246 119.5
C241 C246 H246 119.5
C244 O244 C277 118.17(11)
O244 C277 C271 113.46(11)
O244 C277 H27A 108.9
C271 C277 H27A 108.9
O244 C277 H27B 108.9
C271 C277 H27B 108.9
H27A C277 H27B 107.7
C272 C271 C276 119.03(15)
C272 C271 C277 120.86(14)
C276 C271 C277 120.07(14)
C271 C272 C273 120.00(17)
C271 C272 H272 120.0
C273 C272 H272 120.0
C274 C273 C272 120.01(17)
C274 C273 H273 120.0
C272 C273 H273 120.0
C275 C274 C273 120.39(17)
C275 C274 H274 119.8
C273 C274 H274 119.8
C274 C275 C276 119.78(17)
C274 C275 H275 120.1
C276 C275 H275 120.1
C275 C276 C271 120.77(16)
C275 C276 H276 119.6
C271 C276 H276 119.6
O251 C251 O252 121.98(11)
O251 C251 C25 122.90(12)
O252 C251 C25 115.12(10)
C251 O252 C253 117.29(10)
O252 C253 C254 106.93(11)
O252 C253 H23A 110.3
C254 C253 H23A 110.3
O252 C253 H23B 110.3
C254 C253 H23B 110.3
H23A C253 H23B 108.6
C253 C254 H24A 109.5
C253 C254 H24B 109.5
H24A C254 H24B 109.5
C253 C254 H24C 109.5
H24A C254 H24C 109.5
H24B C254 H24C 109.5
C26 C261 H26A 109.5
C26 C261 H26B 109.5
H26A C261 H26B 109.5
C26 C261 H26C 109.5
H26A C261 H26C 109.5
H26B C261 H26C 109.5

loop_
_geom_bond_atom_site_label_1
_geom_bond_atom_site_label_2
_geom_bond_distance
N11 C12 1.3681(16)
N11 C16 1.3910(16)
N11 H11 0.828(17)
C12 N13 1.3167(16)
C12 S121 1.6859(13)
N13 C14 1.4757(15)
N13 H13 0.863(17)
C14 C15 1.5124(16)
C14 C141 1.5193(17)
C14 H14 1.0000
C15 C16 1.3507(17)
C15 C151 1.4607(17)
C16 C161 1.4978(17)
C141 C142 1.3849(18)
C141 C146 1.3938(17)
C142 C143 1.3880(19)
C142 H142 0.9500
C143 C144 1.3852(19)
C143 H143 0.9500
C144 O144 1.3666(16)
C144 C145 1.390(2)
C145 C146 1.3834(19)
C145 H145 0.9500
C146 H146 0.9500
O144 C177 1.4362(19)
C177 C171 1.503(2)
C177 H17A 0.9900
C177 H17B 0.9900
C171 C172 1.388(2)
C171 C176 1.388(2)
C172 C173 1.384(2)
C172 H172 0.9500
C173 C174 1.374(3)
C173 H173 0.9500
C174 C175 1.370(3)
C174 H174 0.9500
C175 C176 1.381(3)
C175 H175 0.9500
C176 H176 0.9500
C151 O151 1.2121(15)
C151 O152 1.3342(16)
O152 C153 1.4558(16)
C153 C154 1.477(2)
C153 H13A 0.9900
C153 H13B 0.9900
C154 H14A 0.9800
C154 H14B 0.9800
C154 H14C 0.9800
C161 H16A 0.9800
C161 H16B 0.9800
C161 H16C 0.9800
N21 C22 1.3705(16)
N21 C26 1.3899(15)
N21 H21 0.840(17)
C22 N23 1.3208(16)
C22 S221 1.6849(12)
N23 C24 1.4741(15)
N23 H23 0.856(17)
C24 C25 1.5144(16)
C24 C241 1.5184(17)
C24 H24 1.0000
C25 C26 1.3507(17)
C25 C251 1.4634(16)
C26 C261 1.4986(17)
C241 C242 1.3863(17)
C241 C246 1.3937(17)
C242 C243 1.3890(18)
C242 H242 0.9500
C243 C244 1.3867(18)
C243 H243 0.9500
C244 O244 1.3670(15)
C244 C245 1.3894(19)
C245 C246 1.3820(19)
C245 H245 0.9500
C246 H246 0.9500
O244 C277 1.4355(18)
C277 C271 1.499(2)
C277 H27A 0.9900
C277 H27B 0.9900
C271 C272 1.387(2)
C271 C276 1.390(2)
C272 C273 1.392(2)
C272 H272 0.9500
C273 C274 1.380(3)
C273 H273 0.9500
C274 C275 1.373(3)
C274 H274 0.9500
C275 C276 1.382(2)
C275 H275 0.9500
C276 H276 0.9500
C251 O251 1.2134(15)
C251 O252 1.3340(15)
O252 C253 1.4526(15)
C253 C254 1.493(2)
C253 H23A 0.9900
C253 H23B 0.9900
C254 H24A 0.9800
C254 H24B 0.9800
C254 H24C 0.9800
C261 H26A 0.9800
C261 H26B 0.9800
C261 H26C 0.9800

loop_
_geom_hbond_atom_site_label_D
_geom_hbond_atom_site_label_H
_geom_hbond_atom_site_label_A
_geom_hbond_site_symmetry_A
_geom_hbond_distance_DH
_geom_hbond_distance_HA
_geom_hbond_distance_DA
_geom_hbond_angle_DHA
_geom_hbond_publ_flag
N11 H11 O251 . 0.828(17) 2.173(17) 2.9786(14) 164.4(17) no
N13 H13 S121 2_576 0.863(17) 2.479(17) 3.3254(11) 167.2(15) no
N21 H21 O151 1_554 0.839(17) 2.159(17) 2.9818(14) 166.4(16) no
N23 H23 S221 2_575 0.856(17) 2.531(17) 3.3682(11) 166.2(15) no

loop_
_geom_torsion_atom_site_label_1
_geom_torsion_atom_site_label_2
_geom_torsion_atom_site_label_3
_geom_torsion_atom_site_label_4
_geom_torsion
C16 N11 C12 N13 15.90(19)
C16 N11 C12 S121 -162.13(10)
N11 C12 N13 C14 11.75(18)
S121 C12 N13 C14 -170.32(9)
C12 N13 C14 C15 -31.89(16)
C12 N13 C14 C141 92.86(14)
N13 C14 C15 C16 27.72(16)
C141 C14 C15 C16 -95.54(14)
N13 C14 C15 C151 -152.93(11)
C141 C14 C15 C151 83.82(13)
C151 C15 C16 N11 174.77(12)
C14 C15 C16 N11 -5.95(19)
C151 C15 C16 C161 -4.8(2)
C14 C15 C16 C161 174.49(14)
C12 N11 C16 C15 -18.5(2)
C12 N11 C16 C161 161.15(13)
N13 C14 C141 C142 -93.55(14)
C15 C14 C141 C142 28.47(16)
N13 C14 C141 C146 84.68(14)
C15 C14 C141 C146 -153.31(11)
C146 C141 C142 C143 0.7(2)
C14 C141 C142 C143 178.98(12)
C141 C142 C143 C144 -0.7(2)
C142 C143 C144 O144 179.12(13)
C142 C143 C144 C145 -0.4(2)
O144 C144 C145 C146 -178.12(12)
C143 C144 C145 C146 1.4(2)
C144 C145 C146 C141 -1.4(2)
C142 C141 C146 C145 0.35(19)
C14 C141 C146 C145 -177.95(12)
C143 C144 O144 C177 -4.2(2)
C145 C144 O144 C177 175.36(12)
C144 O144 C177 C171 -75.78(16)
O144 C177 C171 C172 -59.75(18)
O144 C177 C171 C176 122.39(16)
C176 C171 C172 C173 -0.7(2)
C177 C171 C172 C173 -178.68(14)
C171 C172 C173 C174 -0.2(3)
C172 C173 C174 C175 0.8(3)
C173 C174 C175 C176 -0.5(3)
C174 C175 C176 C171 -0.5(3)
C172 C171 C176 C175 1.1(2)
C177 C171 C176 C175 178.98(15)
C16 C15 C151 O151 -177.35(14)
C14 C15 C151 O151 3.35(19)
C16 C15 C151 O152 1.6(2)
C14 C15 C151 O152 -177.67(12)
O151 C151 O152 C153 2.9(2)
C15 C151 O152 C153 -176.06(13)
C151 O152 C153 C154 177.87(17)
C26 N21 C22 N23 13.56(18)
C26 N21 C22 S221 -165.00(10)
N21 C22 N23 C24 13.70(17)
S221 C22 N23 C24 -167.80(9)
C22 N23 C24 C25 -32.41(16)
C22 N23 C24 C241 92.22(13)
N23 C24 C25 C26 27.10(16)
C241 C24 C25 C26 -95.45(14)
N23 C24 C25 C251 -151.24(11)
C241 C24 C25 C251 86.22(13)
C251 C25 C26 N21 172.47(12)
C24 C25 C26 N21 -5.65(18)
C251 C25 C26 C261 -6.0(2)
C24 C25 C26 C261 175.90(13)
C22 N21 C26 C25 -17.22(19)
C22 N21 C26 C261 161.46(12)
N23 C24 C241 C242 -84.06(14)
C25 C24 C241 C242 37.70(15)
N23 C24 C241 C246 91.67(13)
C25 C24 C241 C246 -146.56(11)
C246 C241 C242 C243 0.39(19)
C24 C241 C242 C243 176.21(11)
C241 C242 C243 C244 0.4(2)
C242 C243 C244 O244 177.66(12)
C242 C243 C244 C245 -1.3(2)
O244 C244 C245 C246 -177.69(12)
C243 C244 C245 C246 1.3(2)
C244 C245 C246 C241 -0.5(2)
C242 C241 C246 C245 -0.33(19)
C24 C241 C246 C245 -176.21(12)
C243 C244 O244 C277 1.89(19)
C245 C244 O244 C277 -179.15(11)
C244 O244 C277 C271 -71.53(15)
O244 C277 C271 C272 -53.53(18)
O244 C277 C271 C276 128.72(14)
C276 C271 C272 C273 -1.7(2)
C277 C271 C272 C273 -179.50(14)
C271 C272 C273 C274 0.6(3)
C272 C273 C274 C275 0.9(3)
C273 C274 C275 C276 -1.1(3)
C274 C275 C276 C271 -0.1(2)
C272 C271 C276 C275 1.5(2)
C277 C271 C276 C275 179.28(14)
C26 C25 C251 O251 -176.89(14)
C24 C25 C251 O251 1.32(19)
C26 C25 C251 O252 2.5(2)
C24 C25 C251 O252 -179.32(11)
O251 C251 O252 C253 1.9(2)
C25 C251 O252 C253 -177.45(12)
C251 O252 C253 C254 -179.34(15)
